data_4038740
loop_
_publ_author_name
'Marinova, Maya'
'Pascal, Simon'
'Gu\'en\'ee, Laure'
'Besnard, C\'eline'
'Shivachev, Boris'
'Kostova, Kalina'
'Villani, Claudio'
'Franzini, Roberta'
'Dimitrov, Vladimir'
'Lacour, J\'er\^ome'

_publ_section_title
;
 Synthesis, Resolution, Configurational Stability, and Properties of
 Cationic Functionalized [5]Helicenes.
;
_journal_issue 18
_journal_name_full 'The Journal of organic chemistry'
_journal_page_first 11908
_journal_page_last 11923
_journal_paper_doi 10.1021/acs.joc.0c01716
_journal_volume 85
_journal_year 2020
_chemical_formula_moiety 'C23 H12 Br O2, B F4'
_chemical_formula_sum 'C23 H12 B Br F4 O2'
_chemical_formula_weight 487.05
_space_group_crystal_system triclinic
_space_group_IT_number 2
_space_group_name_Hall '-P 1'
_space_group_name_H-M_alt 'P -1'
_atom_sites_solution_hydrogens geom
_atom_sites_solution_primary direct
_atom_sites_solution_secondary difmap
_audit_creation_date 2020-03-03
_audit_creation_method
;
Olex2 1.3
(compiled Nov 21 2019 18:26:39 for OlexSys, GUI svn.r6003)
;
_cell_angle_alpha 89.549(6)
_cell_angle_beta 77.343(5)
_cell_angle_gamma 66.477(7)
_cell_formula_units_Z 2
_cell_length_a 8.4060(5)
_cell_length_b 8.4660(7)
_cell_length_c 14.6974(10)
_cell_measurement_reflns_used 3736
_cell_measurement_temperature 180(2)
_cell_measurement_theta_max 71.8580
_cell_measurement_theta_min 5.6800
_cell_volume 932.01(13)
_computing_cell_refinement
;
CrysAlisPro, Agilent Technologies,
Version 1.171.36.28 (release 01-02-2013 CrysAlis171 .NET)
(compiled Feb  1 2013,16:14:44)
;
_computing_data_collection
;
CrysAlisPro, Agilent Technologies,
Version 1.171.36.28 (release 01-02-2013 CrysAlis171 .NET)
(compiled Feb  1 2013,16:14:44)
;
_computing_data_reduction
;
CrysAlisPro, Agilent Technologies,
Version 1.171.36.28 (release 01-02-2013 CrysAlis171 .NET)
(compiled Feb  1 2013,16:14:44)
;
_computing_molecular_graphics 'Ortep 3 (Farrugia, 1997)'
_computing_publication_material ShelX_Acta
_computing_structure_refinement 'SHELXL-2018 (Sheldrick, 2018)'
_computing_structure_solution 'SHELXS-97 (Sheldrick, 2008)'
_diffrn_ambient_temperature 180(2)
_diffrn_detector_area_resol_mean 10.4679
_diffrn_measured_fraction_theta_full 0.996
_diffrn_measured_fraction_theta_max 0.964
_diffrn_measurement_device_type 'SuperNova, Dual, Cu at zero, Atlas'
_diffrn_measurement_method '\w scans'
_diffrn_radiation_monochromator mirror
_diffrn_radiation_type CuK\a
_diffrn_radiation_wavelength 1.54184
_diffrn_reflns_av_R_equivalents 0.0263
_diffrn_reflns_av_unetI/netI 0.0311
_diffrn_reflns_Laue_measured_fraction_full 0.996
_diffrn_reflns_Laue_measured_fraction_max 0.964
_diffrn_reflns_limit_h_max 9
_diffrn_reflns_limit_h_min -10
_diffrn_reflns_limit_k_max 8
_diffrn_reflns_limit_k_min -10
_diffrn_reflns_limit_l_max 18
_diffrn_reflns_limit_l_min -16
_diffrn_reflns_number 6907
_diffrn_reflns_point_group_measured_fraction_full 0.996
_diffrn_reflns_point_group_measured_fraction_max 0.964
_diffrn_reflns_theta_full 67.500
_diffrn_reflns_theta_max 72.421
_diffrn_reflns_theta_min 3.094
_diffrn_source 'SuperNova (Cu) X-ray Source'
_exptl_absorpt_coefficient_mu 3.544
_exptl_absorpt_correction_T_max 0.914
_exptl_absorpt_correction_T_min 0.446
_exptl_absorpt_correction_type analytical
_exptl_absorpt_process_details
;
CrysAlisPro, Agilent Technologies,
Version 1.171.36.28 (release 01-02-2013 CrysAlis171 .NET)
(compiled Feb  1 2013,16:14:44)
Analytical numeric absorption correction using a multifaceted crystal
			model based on expressions derived by R.C. Clark & J.S. Reid.
(Clark, R. C. & Reid, J. S. (1995). Acta Cryst. A51, 887-897)
;
_exptl_crystal_colour pink
_exptl_crystal_colour_primary pink
_exptl_crystal_density_diffrn 1.736
_exptl_crystal_density_method 'not measured'
_exptl_crystal_description plate
_exptl_crystal_F_000 484
_exptl_crystal_size_max 0.3484
_exptl_crystal_size_mid 0.2057
_exptl_crystal_size_min 0.025
_refine_diff_density_max 1.302
_refine_diff_density_min -0.481
_refine_diff_density_rms 0.099
_refine_ls_extinction_method none
_refine_ls_goodness_of_fit_ref 1.057
_refine_ls_hydrogen_treatment constr
_refine_ls_matrix_type full
_refine_ls_number_parameters 280
_refine_ls_number_reflns 3568
_refine_ls_number_restraints 0
_refine_ls_restrained_S_all 1.057
_refine_ls_R_factor_all 0.0527
_refine_ls_R_factor_gt 0.0480
_refine_ls_shift/su_max 0.000
_refine_ls_shift/su_mean 0.000
_refine_ls_structure_factor_coef Fsqd
_refine_ls_weighting_details 'calc w=1/[\s^2^(Fo^2^)+(0.0920P)^2^+0.7260P] where P=(Fo^2^+2Fc^2^)/3'
_refine_ls_weighting_scheme calc
_refine_ls_wR_factor_gt 0.1347
_refine_ls_wR_factor_ref 0.1402
_reflns_Friedel_coverage 0.000
_reflns_number_gt 3216
_reflns_number_total 3568
_reflns_threshold_expression >2sigma(I)
_cod_data_source_file jo0c01716_si_002.cif
_cod_data_source_block 8A
_cod_depositor_comments 'Adding full bibliography for 4038740--4038746.cif.'
_cod_original_cell_volume 932.01(12)
_cod_database_code 4038740
_shelx_shelxl_version_number 2018/3
_shelx_space_group_comment
;
The symmetry employed for this shelxl refinement is uniquely defined
by the following loop, which should always be used as a source of
symmetry information in preference to the above space-group names.
They are only intended as comments.
;
_olex2_refinement_description
;
1. Fixed Uiso
 At 1.2 times of:
  All C(H) groups
2.a Aromatic/amide H refined with riding coordinates:
 C2(H2), C3(H3), C8(H8), C9(H9), C10(H10), C11(H11), C15(H15), C16(H16),
 C17(H17), C22(H22), C23(H23), C25(H25)
;
_olex2_submission_special_instructions 'No special instructions were received'

loop_
_space_group_symop_operation_xyz
'x, y, z'
'-x, -y, -z'

loop_
_symmetry_equiv_pos_as_xyz
'x, y, z'
'-x, -y, -z'

loop_
_atom_site_label
_atom_site_type_symbol
_atom_site_fract_x
_atom_site_fract_y
_atom_site_fract_z
_atom_site_U_iso_or_equiv
_atom_site_adp_type
_atom_site_occupancy
_atom_site_site_symmetry_order
_atom_site_calc_flag
_atom_site_refinement_flags_posn
_atom_site_refinement_flags_adp
_atom_site_refinement_flags_occupancy
_atom_site_disorder_assembly
_atom_site_disorder_group
Br1 Br 0.44483(5) 0.31351(4) -0.12919(2) 0.04114(16) Uani 1 1 d . . . . .
O13 O 0.7692(4) 0.0261(3) 0.44435(19) 0.0463(6) Uani 1 1 d . . . . .
O20 O 1.1210(3) -0.3472(3) 0.1671(2) 0.0438(6) Uani 1 1 d . . . . .
C1 C 0.5788(4) 0.1896(4) -0.0436(3) 0.0367(7) Uani 1 1 d . . . . .
C2 C 0.5424(4) 0.2678(4) 0.0466(2) 0.0373(7) Uani 1 1 d . . . . .
H2 H 0.455405 0.383044 0.063455 0.045 Uiso 1 1 calc R U . . .
C3 C 0.6326(4) 0.1776(4) 0.1105(3) 0.0368(7) Uani 1 1 d . . . . .
H3 H 0.611338 0.233130 0.170570 0.044 Uiso 1 1 calc R U . . .
C4 C 0.7570(4) 0.0029(4) 0.0887(3) 0.0353(7) Uani 1 1 d . . . . .
C5 C 0.8507(4) -0.1014(4) 0.1553(3) 0.0368(7) Uani 1 1 d . . . . .
C6 C 0.8037(4) -0.0685(4) 0.2546(3) 0.0366(7) Uani 1 1 d . . . . .
C7 C 0.6318(4) 0.0366(4) 0.3144(3) 0.0370(7) Uani 1 1 d . . . . .
C8 C 0.4668(4) 0.0862(4) 0.2889(3) 0.0390(7) Uani 1 1 d . . . . .
H8 H 0.464397 0.043981 0.229732 0.047 Uiso 1 1 calc R U . . .
C9 C 0.3109(5) 0.1940(5) 0.3482(3) 0.0461(8) Uani 1 1 d . . . . .
H9 H 0.200851 0.224934 0.330469 0.055 Uiso 1 1 calc R U . . .
C10 C 0.3131(5) 0.2588(5) 0.4349(3) 0.0496(9) Uani 1 1 d . . . . .
H10 H 0.205728 0.341519 0.473324 0.059 Uiso 1 1 calc R U . . .
C11 C 0.4676(5) 0.2051(5) 0.4651(3) 0.0466(8) Uani 1 1 d . . . . .
H11 H 0.468052 0.246609 0.524875 0.056 Uiso 1 1 calc R U . . .
C12 C 0.6254(5) 0.0869(5) 0.4057(3) 0.0407(7) Uani 1 1 d . . . . .
C14 C 0.9194(5) -0.1093(5) 0.3972(3) 0.0444(8) Uani 1 1 d . . . . .
C15 C 1.0503(6) -0.1945(5) 0.4442(3) 0.0519(9) Uani 1 1 d . . . . .
H15 H 1.034331 -0.162443 0.508408 0.062 Uiso 1 1 calc R U . . .
C16 C 1.2066(5) -0.3287(6) 0.3954(3) 0.0544(10) Uani 1 1 d . . . . .
H16 H 1.298385 -0.386519 0.426965 0.065 Uiso 1 1 calc R U . . .
C17 C 1.2320(5) -0.3799(5) 0.3034(3) 0.0509(10) Uani 1 1 d . . . . .
H17 H 1.338698 -0.473340 0.271763 0.061 Uiso 1 1 calc R U . . .
C18 C 1.0995(5) -0.2929(5) 0.2573(3) 0.0428(8) Uani 1 1 d . . . . .
C19 C 0.9397(5) -0.1547(4) 0.3026(3) 0.0395(7) Uani 1 1 d . . . . .
C21 C 1.0047(4) -0.2522(4) 0.1171(3) 0.0383(7) Uani 1 1 d . . . . .
C22 C 1.0475(5) -0.3191(5) 0.0237(3) 0.0441(8) Uani 1 1 d . . . . .
H22 H 1.147621 -0.425373 0.001809 0.053 Uiso 1 1 calc R U . . .
C23 C 0.9462(5) -0.2324(5) -0.0349(3) 0.0439(8) Uani 1 1 d . . . . .
H23 H 0.971250 -0.281756 -0.096973 0.053 Uiso 1 1 calc R U . . .
C24 C 0.8025(4) -0.0682(4) -0.0051(3) 0.0375(7) Uani 1 1 d . . . . .
C25 C 0.7099(4) 0.0281(5) -0.0704(2) 0.0377(7) Uani 1 1 d . . . . .
H25 H 0.739262 -0.019980 -0.133142 0.045 Uiso 1 1 calc R U . . .
F1 F 0.6453(4) 0.4259(6) 0.3034(4) 0.1163(17) Uani 1 1 d . . . . .
F2 F 0.8350(7) 0.4517(7) 0.3851(3) 0.136(2) Uani 1 1 d . . . . .
F3 F 0.9244(4) 0.2342(4) 0.2794(3) 0.0833(9) Uani 1 1 d . . . . .
F4 F 0.8616(5) 0.5028(5) 0.2352(3) 0.0849(9) Uani 1 1 d . . . . .
B1 B 0.8123(6) 0.4084(6) 0.3033(3) 0.0464(9) Uani 1 1 d . . . . .

loop_
_atom_site_aniso_label
_atom_site_aniso_U_11
_atom_site_aniso_U_22
_atom_site_aniso_U_33
_atom_site_aniso_U_23
_atom_site_aniso_U_13
_atom_site_aniso_U_12
Br1 0.0407(2) 0.0407(2) 0.0438(2) 0.00931(15) -0.01602(16) -0.01529(17)
O13 0.0452(14) 0.0455(14) 0.0488(14) 0.0092(11) -0.0216(11) -0.0138(11)
O20 0.0286(11) 0.0372(12) 0.0590(16) 0.0125(11) -0.0100(11) -0.0068(10)
C1 0.0343(16) 0.0367(16) 0.0445(18) 0.0101(14) -0.0141(13) -0.0174(13)
C2 0.0316(15) 0.0335(16) 0.0441(18) 0.0046(13) -0.0082(13) -0.0109(13)
C3 0.0322(16) 0.0346(16) 0.0432(17) 0.0058(13) -0.0106(13) -0.0123(13)
C4 0.0281(14) 0.0324(16) 0.0459(18) 0.0073(13) -0.0098(13) -0.0124(13)
C5 0.0278(15) 0.0321(15) 0.0507(19) 0.0080(14) -0.0113(13) -0.0113(13)
C6 0.0305(15) 0.0316(15) 0.0499(19) 0.0102(14) -0.0146(14) -0.0123(13)
C7 0.0331(16) 0.0322(15) 0.0448(18) 0.0102(13) -0.0120(14) -0.0112(13)
C8 0.0315(16) 0.0369(16) 0.0483(19) 0.0091(14) -0.0117(14) -0.0126(13)
C9 0.0312(17) 0.047(2) 0.055(2) 0.0136(16) -0.0114(15) -0.0107(15)
C10 0.0418(19) 0.0424(19) 0.051(2) 0.0116(16) -0.0054(16) -0.0066(15)
C11 0.049(2) 0.0428(19) 0.0433(19) 0.0073(15) -0.0099(16) -0.0147(16)
C12 0.0412(18) 0.0366(17) 0.0470(19) 0.0146(14) -0.0179(15) -0.0149(14)
C14 0.0403(18) 0.0403(18) 0.056(2) 0.0133(16) -0.0199(16) -0.0151(15)
C15 0.052(2) 0.047(2) 0.065(2) 0.0172(18) -0.0317(19) -0.0198(18)
C16 0.045(2) 0.051(2) 0.076(3) 0.024(2) -0.034(2) -0.0191(18)
C17 0.0350(18) 0.044(2) 0.074(3) 0.0235(19) -0.0224(18) -0.0118(15)
C18 0.0331(17) 0.0382(18) 0.059(2) 0.0148(16) -0.0162(15) -0.0144(14)
C19 0.0327(16) 0.0347(16) 0.054(2) 0.0140(15) -0.0172(14) -0.0133(13)
C21 0.0273(15) 0.0335(16) 0.052(2) 0.0130(14) -0.0097(14) -0.0105(13)
C22 0.0291(16) 0.0363(17) 0.057(2) 0.0023(15) -0.0019(15) -0.0075(13)
C23 0.0360(17) 0.0406(18) 0.048(2) 0.0001(15) -0.0016(15) -0.0121(15)
C24 0.0291(15) 0.0368(17) 0.0464(18) 0.0061(14) -0.0056(13) -0.0148(13)
C25 0.0343(16) 0.0399(17) 0.0396(17) 0.0037(13) -0.0062(13) -0.0171(14)
F1 0.0528(18) 0.109(3) 0.203(5) 0.075(3) -0.055(2) -0.0369(18)
F2 0.168(4) 0.132(4) 0.064(2) -0.021(2) -0.056(3) 0.000(3)
F3 0.0652(18) 0.0566(16) 0.119(3) 0.0080(17) -0.0223(17) -0.0152(14)
F4 0.098(2) 0.083(2) 0.086(2) 0.0289(17) -0.0174(18) -0.0524(19)
B1 0.041(2) 0.054(2) 0.045(2) 0.0175(18) -0.0169(17) -0.0172(18)

loop_
_atom_type_symbol
_atom_type_description
_atom_type_scat_dispersion_real
_atom_type_scat_dispersion_imag
_atom_type_scat_source
C C 0.0181 0.0091 'International Tables Vol C Tables 4.2.6.8 and 6.1.1.4'
H H 0.0000 0.0000 'International Tables Vol C Tables 4.2.6.8 and 6.1.1.4'
B B 0.0090 0.0039 'International Tables Vol C Tables 4.2.6.8 and 6.1.1.4'
Br Br -0.6763 1.2805 'International Tables Vol C Tables 4.2.6.8 and 6.1.1.4'
F F 0.0727 0.0534 'International Tables Vol C Tables 4.2.6.8 and 6.1.1.4'
O O 0.0492 0.0322 'International Tables Vol C Tables 4.2.6.8 and 6.1.1.4'

loop_
_geom_angle_atom_site_label_1
_geom_angle_atom_site_label_2
_geom_angle_atom_site_label_3
_geom_angle
_geom_angle_site_symmetry_1
_geom_angle_site_symmetry_3
_geom_angle_publ_flag
C12 O13 C14 118.4(3) . . ?
C21 O20 C18 120.0(3) . . ?
C2 C1 Br1 119.0(2) . . ?
C25 C1 Br1 120.2(3) . . ?
C25 C1 C2 120.8(3) . . ?
C1 C2 H2 120.1 . . ?
C3 C2 C1 119.8(3) . . ?
C3 C2 H2 120.1 . . ?
C2 C3 H3 119.4 . . ?
C2 C3 C4 121.2(3) . . ?
C4 C3 H3 119.4 . . ?
C3 C4 C5 123.5(3) . . ?
C24 C4 C3 117.6(3) . . ?
C24 C4 C5 118.6(3) . . ?
C6 C5 C4 127.2(3) . . ?
C21 C5 C4 116.4(3) . . ?
C21 C5 C6 116.4(3) . . ?
C5 C6 C7 128.4(3) . . ?
C19 C6 C5 116.9(3) . . ?
C19 C6 C7 114.7(3) . . ?
C8 C7 C6 124.8(3) . . ?
C12 C7 C6 118.2(3) . . ?
C12 C7 C8 117.0(3) . . ?
C7 C8 H8 119.6 . . ?
C9 C8 C7 120.9(4) . . ?
C9 C8 H8 119.6 . . ?
C8 C9 H9 120.0 . . ?
C8 C9 C10 120.0(3) . . ?
C10 C9 H9 120.0 . . ?
C9 C10 H10 119.5 . . ?
C11 C10 C9 121.0(4) . . ?
C11 C10 H10 119.5 . . ?
C10 C11 H11 120.8 . . ?
C10 C11 C12 118.3(4) . . ?
C12 C11 H11 120.8 . . ?
O13 C12 C7 123.3(3) . . ?
O13 C12 C11 114.8(3) . . ?
C7 C12 C11 121.9(3) . . ?
O13 C14 C15 118.3(4) . . ?
O13 C14 C19 119.9(3) . . ?
C15 C14 C19 121.8(4) . . ?
C14 C15 H15 120.7 . . ?
C14 C15 C16 118.5(4) . . ?
C16 C15 H15 120.7 . . ?
C15 C16 H16 119.0 . . ?
C17 C16 C15 122.1(4) . . ?
C17 C16 H16 119.0 . . ?
C16 C17 H17 120.7 . . ?
C16 C17 C18 118.7(4) . . ?
C18 C17 H17 120.7 . . ?
O20 C18 C17 119.0(4) . . ?
O20 C18 C19 119.1(3) . . ?
C17 C18 C19 121.8(4) . . ?
C14 C19 C6 121.8(3) . . ?
C14 C19 C18 117.1(3) . . ?
C18 C19 C6 121.1(4) . . ?
O20 C21 C5 123.5(3) . . ?
O20 C21 C22 113.9(3) . . ?
C22 C21 C5 122.6(3) . . ?
C21 C22 H22 120.1 . . ?
C23 C22 C21 119.9(3) . . ?
C23 C22 H22 120.1 . . ?
C22 C23 H23 119.6 . . ?
C22 C23 C24 120.9(4) . . ?
C24 C23 H23 119.6 . . ?
C4 C24 C23 120.3(3) . . ?
C25 C24 C4 119.8(3) . . ?
C25 C24 C23 119.8(3) . . ?
C1 C25 C24 120.2(3) . . ?
C1 C25 H25 119.9 . . ?
C24 C25 H25 119.9 . . ?
F1 B1 F3 107.0(4) . . ?
F1 B1 F4 108.3(4) . . ?
F2 B1 F1 115.4(5) . . ?
F2 B1 F3 106.9(4) . . ?
F2 B1 F4 110.4(5) . . ?
F4 B1 F3 108.6(4) . . ?

loop_
_geom_bond_atom_site_label_1
_geom_bond_atom_site_label_2
_geom_bond_distance
_geom_bond_site_symmetry_2
_geom_bond_publ_flag
Br1 C1 1.899(3) . ?
O13 C12 1.359(4) . ?
O13 C14 1.365(5) . ?
O20 C18 1.357(5) . ?
O20 C21 1.349(4) . ?
C1 C2 1.402(5) . ?
C1 C25 1.361(5) . ?
C2 H2 0.9500 . ?
C2 C3 1.371(5) . ?
C3 H3 0.9500 . ?
C3 C4 1.417(5) . ?
C4 C5 1.459(5) . ?
C4 C24 1.416(5) . ?
C5 C6 1.425(5) . ?
C5 C21 1.412(5) . ?
C6 C7 1.443(5) . ?
C6 C19 1.420(5) . ?
C7 C8 1.414(5) . ?
C7 C12 1.394(5) . ?
C8 H8 0.9500 . ?
C8 C9 1.367(5) . ?
C9 H9 0.9500 . ?
C9 C10 1.398(6) . ?
C10 H10 0.9500 . ?
C10 C11 1.367(6) . ?
C11 H11 0.9500 . ?
C11 C12 1.403(5) . ?
C14 C15 1.378(5) . ?
C14 C19 1.401(6) . ?
C15 H15 0.9500 . ?
C15 C16 1.393(6) . ?
C16 H16 0.9500 . ?
C16 C17 1.368(7) . ?
C17 H17 0.9500 . ?
C17 C18 1.382(5) . ?
C18 C19 1.408(5) . ?
C21 C22 1.403(6) . ?
C22 H22 0.9500 . ?
C22 C23 1.348(6) . ?
C23 H23 0.9500 . ?
C23 C24 1.422(5) . ?
C24 C25 1.415(5) . ?
C25 H25 0.9500 . ?
F1 B1 1.351(5) . ?
F2 B1 1.334(6) . ?
F3 B1 1.393(6) . ?
F4 B1 1.372(5) . ?

loop_
_geom_torsion_atom_site_label_1
_geom_torsion_atom_site_label_2
_geom_torsion_atom_site_label_3
_geom_torsion_atom_site_label_4
_geom_torsion
_geom_torsion_site_symmetry_1
_geom_torsion_site_symmetry_2
_geom_torsion_site_symmetry_3
_geom_torsion_site_symmetry_4
_geom_torsion_publ_flag
Br1 C1 C2 C3 177.3(3) . . . . ?
Br1 C1 C25 C24 -176.3(2) . . . . ?
O13 C14 C15 C16 -177.7(4) . . . . ?
O13 C14 C19 C6 -3.0(6) . . . . ?
O13 C14 C19 C18 178.5(3) . . . . ?
O20 C18 C19 C6 -1.9(5) . . . . ?
O20 C18 C19 C14 176.6(3) . . . . ?
O20 C21 C22 C23 -177.1(3) . . . . ?
C1 C2 C3 C4 -3.0(5) . . . . ?
C2 C1 C25 C24 4.7(5) . . . . ?
C2 C3 C4 C5 -177.2(3) . . . . ?
C2 C3 C4 C24 8.2(5) . . . . ?
C3 C4 C5 C6 18.1(5) . . . . ?
C3 C4 C5 C21 -162.2(3) . . . . ?
C3 C4 C24 C23 170.1(3) . . . . ?
C3 C4 C24 C25 -7.0(5) . . . . ?
C4 C5 C6 C7 21.6(6) . . . . ?
C4 C5 C6 C19 -161.3(3) . . . . ?
C4 C5 C21 O20 169.3(3) . . . . ?
C4 C5 C21 C22 -12.5(5) . . . . ?
C4 C24 C25 C1 0.8(5) . . . . ?
C5 C4 C24 C23 -4.8(5) . . . . ?
C5 C4 C24 C25 178.1(3) . . . . ?
C5 C6 C7 C8 19.5(6) . . . . ?
C5 C6 C7 C12 -163.7(3) . . . . ?
C5 C6 C19 C14 168.2(3) . . . . ?
C5 C6 C19 C18 -13.4(5) . . . . ?
C5 C21 C22 C23 4.5(6) . . . . ?
C6 C5 C21 O20 -11.0(5) . . . . ?
C6 C5 C21 C22 167.2(3) . . . . ?
C6 C7 C8 C9 -176.3(3) . . . . ?
C6 C7 C12 O13 -7.7(5) . . . . ?
C6 C7 C12 C11 172.5(3) . . . . ?
C7 C6 C19 C14 -14.3(5) . . . . ?
C7 C6 C19 C18 164.1(3) . . . . ?
C7 C8 C9 C10 0.9(6) . . . . ?
C8 C7 C12 O13 169.3(3) . . . . ?
C8 C7 C12 C11 -10.5(5) . . . . ?
C8 C9 C10 C11 -5.5(6) . . . . ?
C9 C10 C11 C12 1.9(6) . . . . ?
C10 C11 C12 O13 -173.6(3) . . . . ?
C10 C11 C12 C7 6.2(6) . . . . ?
C12 O13 C14 C15 -166.4(4) . . . . ?
C12 O13 C14 C19 15.6(5) . . . . ?
C12 C7 C8 C9 6.8(5) . . . . ?
C14 O13 C12 C7 -10.3(5) . . . . ?
C14 O13 C12 C11 169.5(3) . . . . ?
C14 C15 C16 C17 -1.2(6) . . . . ?
C15 C14 C19 C6 179.1(3) . . . . ?
C15 C14 C19 C18 0.6(6) . . . . ?
C15 C16 C17 C18 1.3(6) . . . . ?
C16 C17 C18 O20 -177.5(3) . . . . ?
C16 C17 C18 C19 -0.4(6) . . . . ?
C17 C18 C19 C6 -179.0(4) . . . . ?
C17 C18 C19 C14 -0.5(5) . . . . ?
C18 O20 C21 C5 -4.5(5) . . . . ?
C18 O20 C21 C22 177.2(3) . . . . ?
C19 C6 C7 C8 -157.6(3) . . . . ?
C19 C6 C7 C12 19.2(5) . . . . ?
C19 C14 C15 C16 0.2(6) . . . . ?
C21 O20 C18 C17 -171.8(3) . . . . ?
C21 O20 C18 C19 11.0(5) . . . . ?
C21 C5 C6 C7 -158.0(3) . . . . ?
C21 C5 C6 C19 19.1(5) . . . . ?
C21 C22 C23 C24 3.9(6) . . . . ?
C22 C23 C24 C4 -3.6(5) . . . . ?
C22 C23 C24 C25 173.5(3) . . . . ?
C23 C24 C25 C1 -176.3(3) . . . . ?
C24 C4 C5 C6 -167.3(3) . . . . ?
C24 C4 C5 C21 12.3(5) . . . . ?
C25 C1 C2 C3 -3.6(5) . . . . ?
